data_7044789
loop_
_publ_author_name
'Hickox, Hunter P.'
'Wang, Yuzhong'
'Luedecke, Kaitlin M.'
'Xie, Yaoming'
'Wei, Pingrong'
'Carrillo, Deidrah'
'Dominique, Nathaniel L.'
'Cui, Dongtao'
'Schaefer, Henry F.'
'Robinson, Gregory H.'

_publ_section_title
;
 1,3,2-Diazaborole-derived carbene complexes of boron.
;
_journal_issue 1
_journal_name_full 'Dalton transactions (Cambridge, England : 2003)'
_journal_page_first 41
_journal_page_last 44
_journal_paper_doi 10.1039/c7dt04079b
_journal_volume 47
_journal_year 2017
_chemical_formula_sum 'C26 H36 B2 Br I3 N2'
_chemical_formula_weight 858.80
_space_group_crystal_system orthorhombic
_space_group_IT_number 19
_space_group_name_Hall 'P 2ac 2ab'
_space_group_name_H-M_alt 'P 21 21 21'
_symmetry_space_group_name_Hall 'P 2ac 2ab'
_symmetry_space_group_name_H-M 'P 21 21 21'
_atom_sites_solution_hydrogens geom
_audit_creation_method SHELXL-2014/7
_audit_update_record
;
2017-11-10 deposited with the CCDC.
2017-11-16 downloaded from the CCDC.
;
_cell_angle_alpha 90
_cell_angle_beta 90
_cell_angle_gamma 90
_cell_formula_units_Z 4
_cell_length_a 12.2369(6)
_cell_length_b 14.6825(7)
_cell_length_c 18.0610(8)
_cell_measurement_reflns_used 9982
_cell_measurement_temperature 297(2)
_cell_measurement_theta_max 28.29
_cell_measurement_theta_min 2.44
_cell_volume 3245.0(3)
_computing_cell_refinement 'Bruker SAINT'
_computing_data_collection 'Bruker APEX3'
_computing_data_reduction 'Bruker SAINT'
_computing_molecular_graphics 'Bruker SHELXTL'
_computing_publication_material 'Bruker SHELXTL'
_computing_structure_refinement 'SHELXL-2014/7 (Sheldrick, 2014)'
_computing_structure_solution 'SHELXS-97 (Sheldrick 2008)'
_diffrn_ambient_temperature 297(2)
_diffrn_measured_fraction_theta_full 0.998
_diffrn_measured_fraction_theta_max 0.998
_diffrn_measurement_device_type 'Bruker D8 Quest PHOTON 100 CMOS'
_diffrn_measurement_method 'Omega\phi scans'
_diffrn_radiation_type MoK\a
_diffrn_radiation_wavelength 0.71073
_diffrn_reflns_av_R_equivalents 0.0503
_diffrn_reflns_av_unetI/netI 0.0239
_diffrn_reflns_Laue_measured_fraction_full 0.998
_diffrn_reflns_Laue_measured_fraction_max 0.998
_diffrn_reflns_limit_h_max 16
_diffrn_reflns_limit_h_min -16
_diffrn_reflns_limit_k_max 19
_diffrn_reflns_limit_k_min -19
_diffrn_reflns_limit_l_max 23
_diffrn_reflns_limit_l_min -23
_diffrn_reflns_number 104369
_diffrn_reflns_point_group_measured_fraction_full 0.999
_diffrn_reflns_point_group_measured_fraction_max 0.999
_diffrn_reflns_theta_full 25.242
_diffrn_reflns_theta_max 27.879
_diffrn_reflns_theta_min 2.010
_diffrn_source Imus
_exptl_absorpt_coefficient_mu 4.137
_exptl_absorpt_correction_T_max 0.7457
_exptl_absorpt_correction_T_min 0.2577
_exptl_absorpt_correction_type multi-scan
_exptl_absorpt_process_details 'BRUKER SADABS'
_exptl_crystal_colour yellow
_exptl_crystal_density_diffrn 1.758
_exptl_crystal_description plate
_exptl_crystal_F_000 1640
_exptl_crystal_size_max 0.400
_exptl_crystal_size_mid 0.210
_exptl_crystal_size_min 0.150
_refine_diff_density_max 0.851
_refine_diff_density_min -1.603
_refine_diff_density_rms 0.142
_refine_ls_abs_structure_details
;
 Refined as an inversion twin.
;
_refine_ls_abs_structure_Flack 0.052(17)
_refine_ls_extinction_method none
_refine_ls_goodness_of_fit_ref 1.072
_refine_ls_hydrogen_treatment constr
_refine_ls_matrix_type full
_refine_ls_number_parameters 308
_refine_ls_number_reflns 7743
_refine_ls_number_restraints 0
_refine_ls_restrained_S_all 1.072
_refine_ls_R_factor_all 0.0471
_refine_ls_R_factor_gt 0.0378
_refine_ls_shift/su_max 0.001
_refine_ls_shift/su_mean 0.000
_refine_ls_structure_factor_coef Fsqd
_refine_ls_weighting_details 'w=1/[\s^2^(Fo^2^)+(0.0485P)^2^+3.1668P] where P=(Fo^2^+2Fc^2^)/3'
_refine_ls_weighting_scheme calc
_refine_ls_wR_factor_gt 0.0925
_refine_ls_wR_factor_ref 0.0982
_reflns_Friedel_coverage 0.798
_reflns_Friedel_fraction_full 1.000
_reflns_Friedel_fraction_max 1.000
_reflns_number_gt 6716
_reflns_number_total 7743
_reflns_threshold_expression 'I > 2\s(I)'
_cod_data_source_file c7dt04079b2.cif
_cod_data_source_block compound_3
_cod_depositor_comments 'Adding full bibliography for 7044787--7044789.cif.'
_cod_database_code 7044789
_shelx_shelxl_version_number 2014/7
_shelx_space_group_comment
;
The symmetry employed for this shelxl refinement is uniquely defined
by the following loop, which should always be used as a source of
symmetry information in preference to the above space-group names.
They are only intended as comments.
;
_shelx_estimated_absorpt_t_min 0.288
_shelx_estimated_absorpt_t_max 0.576

loop_
_space_group_symop_operation_xyz
'x, y, z'
'-x+1/2, -y, z+1/2'
'-x, y+1/2, -z+1/2'
'x+1/2, -y+1/2, -z'

loop_
_atom_site_label
_atom_site_type_symbol
_atom_site_fract_x
_atom_site_fract_y
_atom_site_fract_z
_atom_site_U_iso_or_equiv
_atom_site_adp_type
_atom_site_occupancy
_atom_site_site_symmetry_order
_atom_site_calc_flag
_atom_site_refinement_flags_posn
_atom_site_refinement_flags_adp
B1 B 0.6685(5) 0.5230(5) 0.6890(4) 0.0364(13) Uani 1 1 d . .
B2 B 0.8917(6) 0.6110(5) 0.5526(4) 0.0481(16) Uani 1 1 d . .
Br1 Br 0.60285(6) 0.51828(5) 0.78422(3) 0.05548(18) Uani 1 1 d . .
I1 I 1.00519(4) 0.71133(4) 0.60026(3) 0.07314(18) Uani 1 1 d . .
I2 I 0.81084(6) 0.67337(5) 0.45429(3) 0.07738(19) Uani 1 1 d . .
I3 I 0.98917(5) 0.48637(4) 0.51921(4) 0.0839(2) Uani 1 1 d . .
N1 N 0.7628(4) 0.5843(3) 0.6701(2) 0.0328(9) Uani 1 1 d . .
N2 N 0.6446(4) 0.4739(4) 0.6285(3) 0.0407(11) Uani 1 1 d . .
C1 C 0.7933(5) 0.5692(4) 0.6015(3) 0.0398(12) Uani 1 1 d . .
C2 C 0.7170(6) 0.5015(5) 0.5682(3) 0.0534(18) Uani 1 1 d . .
H2A H 0.6756 0.5288 0.5282 0.064 Uiso 1 1 calc R U
H2B H 0.7570 0.4495 0.5490 0.064 Uiso 1 1 calc R U
C3 C 0.5674(5) 0.4012(4) 0.6161(3) 0.0373(12) Uani 1 1 d . .
C4 C 0.6032(6) 0.3109(5) 0.6249(3) 0.0469(14) Uani 1 1 d . .
C5 C 0.5283(7) 0.2430(5) 0.6119(5) 0.0597(18) Uani 1 1 d . .
H5A H 0.5503 0.1826 0.6159 0.072 Uiso 1 1 calc R U
C6 C 0.4230(7) 0.2617(5) 0.5934(5) 0.066(2) Uani 1 1 d . .
H6A H 0.3738 0.2144 0.5853 0.079 Uiso 1 1 calc R U
C7 C 0.3895(6) 0.3503(5) 0.5865(4) 0.0559(17) Uani 1 1 d . .
H7A H 0.3171 0.3623 0.5743 0.067 Uiso 1 1 calc R U
C8 C 0.4610(5) 0.4227(4) 0.5974(3) 0.0411(13) Uani 1 1 d . .
C9 C 0.4196(6) 0.5191(5) 0.5880(4) 0.0545(16) Uani 1 1 d . .
H9A H 0.4811 0.5606 0.5965 0.065 Uiso 1 1 calc R U
C10 C 0.3762(14) 0.5369(9) 0.5121(7) 0.118(5) Uani 1 1 d . .
H10A H 0.3511 0.5987 0.5090 0.177 Uiso 1 1 calc R U
H10B H 0.4331 0.5272 0.4763 0.177 Uiso 1 1 calc R U
H10C H 0.3166 0.4963 0.5021 0.177 Uiso 1 1 calc R U
C11 C 0.3312(10) 0.5413(7) 0.6446(7) 0.096(3) Uani 1 1 d . .
H11A H 0.3065 0.6027 0.6373 0.144 Uiso 1 1 calc R U
H11B H 0.2709 0.5001 0.6384 0.144 Uiso 1 1 calc R U
H11C H 0.3604 0.5350 0.6936 0.144 Uiso 1 1 calc R U
C12 C 0.7214(6) 0.2882(6) 0.6469(5) 0.0633(19) Uani 1 1 d . .
H12A H 0.7621 0.3456 0.6483 0.076 Uiso 1 1 calc R U
C13 C 0.7251(10) 0.2479(10) 0.7233(7) 0.106(4) Uani 1 1 d . .
H13A H 0.7995 0.2342 0.7362 0.160 Uiso 1 1 calc R U
H13B H 0.6958 0.2908 0.7582 0.160 Uiso 1 1 calc R U
H13C H 0.6825 0.1930 0.7245 0.160 Uiso 1 1 calc R U
C14 C 0.7758(11) 0.2274(12) 0.5891(8) 0.131(6) Uani 1 1 d . .
H14A H 0.8494 0.2143 0.6041 0.196 Uiso 1 1 calc R U
H14B H 0.7356 0.1715 0.5847 0.196 Uiso 1 1 calc R U
H14C H 0.7766 0.2581 0.5422 0.196 Uiso 1 1 calc R U
C15 C 0.8072(5) 0.6491(4) 0.7223(3) 0.0340(11) Uani 1 1 d . .
C16 C 0.8834(5) 0.6181(5) 0.7739(4) 0.0459(14) Uani 1 1 d . .
C17 C 0.9172(7) 0.6804(6) 0.8269(4) 0.065(2) Uani 1 1 d . .
H17A H 0.9675 0.6626 0.8627 0.077 Uiso 1 1 calc R U
C18 C 0.8776(7) 0.7683(6) 0.8273(5) 0.069(2) Uani 1 1 d . .
H18A H 0.9013 0.8091 0.8633 0.082 Uiso 1 1 calc R U
C19 C 0.8042(7) 0.7957(5) 0.7754(5) 0.0593(18) Uani 1 1 d . .
H19A H 0.7792 0.8555 0.7766 0.071 Uiso 1 1 calc R U
C20 C 0.7659(5) 0.7383(4) 0.7215(4) 0.0401(12) Uani 1 1 d . .
C21 C 0.6838(6) 0.7707(5) 0.6641(4) 0.0535(16) Uani 1 1 d . .
H21A H 0.6884 0.7296 0.6215 0.064 Uiso 1 1 calc R U
C22 C 0.7059(11) 0.8661(9) 0.6369(8) 0.113(5) Uani 1 1 d . .
H22A H 0.6517 0.8828 0.6010 0.170 Uiso 1 1 calc R U
H22B H 0.7029 0.9077 0.6779 0.170 Uiso 1 1 calc R U
H22C H 0.7770 0.8685 0.6146 0.170 Uiso 1 1 calc R U
C23 C 0.5675(8) 0.7648(9) 0.6952(7) 0.099(4) Uani 1 1 d . .
H23A H 0.5538 0.7040 0.7124 0.148 Uiso 1 1 calc R U
H23B H 0.5598 0.8068 0.7356 0.148 Uiso 1 1 calc R U
H23C H 0.5161 0.7799 0.6570 0.148 Uiso 1 1 calc R U
C24 C 0.9301(8) 0.5228(6) 0.7724(6) 0.083(3) Uani 1 1 d . .
H24A H 0.8964 0.4890 0.7316 0.099 Uiso 1 1 calc R U
C25 C 0.9000(13) 0.4752(12) 0.8468(13) 0.186(10) Uani 1 1 d . .
H25A H 0.9289 0.4144 0.8471 0.279 Uiso 1 1 calc R U
H25B H 0.9306 0.5089 0.8874 0.279 Uiso 1 1 calc R U
H25C H 0.8220 0.4728 0.8519 0.279 Uiso 1 1 calc R U
C26 C 1.0533(11) 0.5249(9) 0.7609(9) 0.118(5) Uani 1 1 d . .
H26A H 1.0811 0.4638 0.7601 0.177 Uiso 1 1 calc R U
H26B H 1.0695 0.5542 0.7147 0.177 Uiso 1 1 calc R U
H26C H 1.0870 0.5581 0.8006 0.177 Uiso 1 1 calc R U

loop_
_atom_site_aniso_label
_atom_site_aniso_U_11
_atom_site_aniso_U_22
_atom_site_aniso_U_33
_atom_site_aniso_U_23
_atom_site_aniso_U_13
_atom_site_aniso_U_12
B1 0.031(3) 0.037(3) 0.041(3) -0.002(3) 0.000(2) -0.009(3)
B2 0.045(4) 0.051(4) 0.048(4) 0.000(3) 0.010(3) -0.012(3)
Br1 0.0629(4) 0.0643(4) 0.0392(3) -0.0048(3) 0.0137(3) -0.0200(3)
I1 0.0573(3) 0.0791(4) 0.0831(4) -0.0126(3) 0.0136(3) -0.0359(3)
I2 0.0838(4) 0.0828(4) 0.0656(3) 0.0241(3) -0.0050(3) -0.0185(3)
I3 0.0590(3) 0.0629(3) 0.1298(5) -0.0140(3) 0.0229(3) 0.0023(3)
N1 0.030(2) 0.032(2) 0.036(2) 0.0003(19) -0.0024(18) -0.0074(18)
N2 0.035(2) 0.046(3) 0.041(2) -0.003(2) 0.0053(19) -0.015(2)
C1 0.036(3) 0.045(3) 0.038(3) 0.000(3) 0.004(2) -0.010(2)
C2 0.052(4) 0.069(5) 0.039(3) -0.016(3) 0.012(3) -0.029(3)
C3 0.040(3) 0.037(3) 0.035(3) -0.003(2) 0.004(2) -0.013(2)
C4 0.047(3) 0.047(3) 0.046(3) -0.008(3) 0.006(3) -0.001(3)
C5 0.072(5) 0.039(3) 0.069(5) -0.006(3) -0.001(4) -0.010(3)
C6 0.073(5) 0.048(4) 0.076(5) -0.009(4) -0.009(4) -0.025(4)
C7 0.043(3) 0.058(4) 0.066(4) -0.002(3) -0.012(3) -0.019(3)
C8 0.044(3) 0.038(3) 0.041(3) 0.000(3) 0.000(3) -0.009(2)
C9 0.054(4) 0.043(3) 0.066(4) 0.009(3) -0.003(3) -0.003(3)
C10 0.184(14) 0.087(8) 0.082(7) 0.028(6) -0.017(8) 0.030(9)
C11 0.106(8) 0.067(6) 0.114(8) 0.014(6) 0.031(7) 0.022(6)
C12 0.049(4) 0.070(5) 0.070(5) -0.002(4) 0.001(3) 0.010(4)
C13 0.079(7) 0.146(11) 0.095(8) 0.022(8) -0.012(6) 0.025(7)
C14 0.093(8) 0.169(14) 0.131(11) -0.052(10) -0.001(8) 0.061(9)
C15 0.033(3) 0.032(3) 0.037(3) -0.001(2) -0.001(2) -0.006(2)
C16 0.038(3) 0.047(3) 0.052(3) 0.005(3) -0.010(3) -0.007(3)
C17 0.051(4) 0.082(6) 0.060(4) -0.005(4) -0.021(3) -0.011(4)
C18 0.060(4) 0.078(6) 0.069(5) -0.034(4) -0.009(4) -0.007(4)
C19 0.060(4) 0.047(4) 0.071(5) -0.019(3) 0.007(4) -0.003(3)
C20 0.040(3) 0.039(3) 0.041(3) -0.002(2) 0.006(3) -0.001(2)
C21 0.061(4) 0.046(4) 0.053(4) 0.008(3) -0.001(3) 0.012(3)
C22 0.096(8) 0.106(9) 0.137(11) 0.070(8) 0.004(8) 0.005(7)
C23 0.050(5) 0.115(9) 0.132(10) 0.045(8) -0.010(5) 0.007(5)
C24 0.089(6) 0.044(4) 0.115(7) 0.012(5) -0.062(6) 0.000(4)
C25 0.104(10) 0.158(14) 0.30(2) 0.164(16) -0.008(13) 0.008(10)
C26 0.105(9) 0.090(8) 0.160(12) 0.010(9) 0.003(8) 0.049(7)

loop_
_atom_type_symbol
_atom_type_description
_atom_type_scat_dispersion_real
_atom_type_scat_dispersion_imag
_atom_type_scat_source
C C 0.0033 0.0016 'International Tables Vol C Tables 4.2.6.8 and 6.1.1.4'
H H 0.0000 0.0000 'International Tables Vol C Tables 4.2.6.8 and 6.1.1.4'
B B 0.0013 0.0007 'International Tables Vol C Tables 4.2.6.8 and 6.1.1.4'
Br Br -0.2901 2.4595 'International Tables Vol C Tables 4.2.6.8 and 6.1.1.4'
I I -0.4742 1.8119 'International Tables Vol C Tables 4.2.6.8 and 6.1.1.4'
N N 0.0061 0.0033 'International Tables Vol C Tables 4.2.6.8 and 6.1.1.4'

loop_
_geom_angle_atom_site_label_1
_geom_angle_atom_site_label_2
_geom_angle_atom_site_label_3
_geom_angle
N2 B1 N1 107.7(5)
N2 B1 Br1 128.7(4)
N1 B1 Br1 123.6(4)
C1 B2 I1 120.7(5)
C1 B2 I2 105.1(5)
I1 B2 I2 108.5(3)
C1 B2 I3 103.4(4)
I1 B2 I3 108.2(3)
I2 B2 I3 110.7(3)
C1 N1 C15 128.3(5)
C1 N1 B1 109.4(5)
C15 N1 B1 122.2(5)
B1 N2 C3 131.8(5)
B1 N2 C2 109.0(5)
C3 N2 C2 119.2(5)
N1 C1 C2 108.4(5)
N1 C1 B2 131.7(5)
C2 C1 B2 119.9(5)
N2 C2 C1 105.3(5)
C8 C3 C4 122.4(5)
C8 C3 N2 119.1(5)
C4 C3 N2 118.5(5)
C5 C4 C3 117.2(6)
C5 C4 C12 121.0(7)
C3 C4 C12 121.8(6)
C6 C5 C4 121.9(7)
C5 C6 C7 119.8(7)
C8 C7 C6 121.7(7)
C3 C8 C7 116.9(6)
C3 C8 C9 123.8(5)
C7 C8 C9 119.3(6)
C8 C9 C11 111.2(6)
C8 C9 C10 112.7(7)
C11 C9 C10 109.0(9)
C4 C12 C13 110.6(7)
C4 C12 C14 111.2(8)
C13 C12 C14 112.6(10)
C16 C15 C20 123.5(6)
C16 C15 N1 118.2(5)
C20 C15 N1 118.1(5)
C17 C16 C15 116.4(6)
C17 C16 C24 120.7(7)
C15 C16 C24 122.9(6)
C18 C17 C16 121.1(7)
C19 C18 C17 120.4(7)
C20 C19 C18 122.3(7)
C19 C20 C15 116.2(6)
C19 C20 C21 121.2(6)
C15 C20 C21 122.5(6)
C22 C21 C20 113.3(8)
C22 C21 C23 109.7(8)
C20 C21 C23 110.3(6)
C16 C24 C26 111.0(9)
C16 C24 C25 108.1(11)
C26 C24 C25 111.2(10)

loop_
_geom_bond_atom_site_label_1
_geom_bond_atom_site_label_2
_geom_bond_distance
B1 N2 1.342(8)
B1 N1 1.503(7)
B1 Br1 1.899(6)
B2 C1 1.615(9)
B2 I1 2.200(8)
B2 I2 2.229(8)
B2 I3 2.265(8)
N1 C1 1.311(8)
N1 C15 1.446(7)
N2 C3 1.443(7)
N2 C2 1.461(8)
C1 C2 1.491(8)
C3 C8 1.382(9)
C3 C4 1.406(10)
C4 C5 1.373(10)
C4 C12 1.536(11)
C5 C6 1.359(12)
C6 C7 1.369(12)
C7 C8 1.391(8)
C8 C9 1.513(10)
C9 C11 1.524(13)
C9 C10 1.493(13)
C12 C13 1.503(15)
C12 C14 1.526(14)
C15 C16 1.395(8)
C15 C20 1.404(8)
C16 C17 1.387(10)
C16 C24 1.512(11)
C17 C18 1.378(13)
C18 C19 1.358(12)
C19 C20 1.372(10)
C20 C21 1.519(10)
C21 C22 1.509(13)
C21 C23 1.532(13)
C24 C26 1.522(17)
C24 C25 1.56(2)

loop_
_geom_torsion_atom_site_label_1
_geom_torsion_atom_site_label_2
_geom_torsion_atom_site_label_3
_geom_torsion_atom_site_label_4
_geom_torsion
N2 B1 N1 C1 -1.3(7)
Br1 B1 N1 C1 177.0(5)
N2 B1 N1 C15 177.8(5)
Br1 B1 N1 C15 -3.9(8)
N1 B1 N2 C3 175.5(6)
Br1 B1 N2 C3 -2.8(11)
N1 B1 N2 C2 -1.8(7)
Br1 B1 N2 C2 180.0(6)
C15 N1 C1 C2 -175.3(6)
B1 N1 C1 C2 3.7(7)
C15 N1 C1 B2 3.8(11)
B1 N1 C1 B2 -177.2(7)
I1 B2 C1 N1 0.8(10)
I2 B2 C1 N1 -122.0(7)
I3 B2 C1 N1 121.8(7)
I1 B2 C1 C2 179.8(5)
I2 B2 C1 C2 57.0(7)
I3 B2 C1 C2 -59.2(7)
B1 N2 C2 C1 3.9(8)
C3 N2 C2 C1 -173.8(6)
N1 C1 C2 N2 -4.7(8)
B2 C1 C2 N2 176.1(6)
B1 N2 C3 C8 86.3(8)
C2 N2 C3 C8 -96.7(7)
B1 N2 C3 C4 -92.7(8)
C2 N2 C3 C4 84.4(8)
C8 C3 C4 C5 1.9(9)
N2 C3 C4 C5 -179.2(6)
C8 C3 C4 C12 -179.1(6)
N2 C3 C4 C12 -0.2(9)
C3 C4 C5 C6 -1.9(12)
C12 C4 C5 C6 179.1(8)
C4 C5 C6 C7 0.7(14)
C5 C6 C7 C8 0.6(13)
C4 C3 C8 C7 -0.7(9)
N2 C3 C8 C7 -179.6(6)
C4 C3 C8 C9 179.6(6)
N2 C3 C8 C9 0.7(9)
C6 C7 C8 C3 -0.6(11)
C6 C7 C8 C9 179.1(8)
C3 C8 C9 C11 -117.1(8)
C7 C8 C9 C11 63.3(10)
C3 C8 C9 C10 120.1(9)
C7 C8 C9 C10 -59.5(11)
C5 C4 C12 C13 -68.9(11)
C3 C4 C12 C13 112.1(10)
C5 C4 C12 C14 56.9(12)
C3 C4 C12 C14 -122.1(10)
C1 N1 C15 C16 -97.7(7)
B1 N1 C15 C16 83.4(7)
C1 N1 C15 C20 86.4(7)
B1 N1 C15 C20 -92.4(7)
C20 C15 C16 C17 0.7(10)
N1 C15 C16 C17 -174.9(6)
C20 C15 C16 C24 -177.8(8)
N1 C15 C16 C24 6.6(10)
C15 C16 C17 C18 -0.5(12)
C24 C16 C17 C18 178.0(9)
C16 C17 C18 C19 -0.1(14)
C17 C18 C19 C20 0.6(14)
C18 C19 C20 C15 -0.4(11)
C18 C19 C20 C21 -180.0(8)
C16 C15 C20 C19 -0.2(9)
N1 C15 C20 C19 175.3(6)
C16 C15 C20 C21 179.3(6)
N1 C15 C20 C21 -5.1(9)
C19 C20 C21 C22 39.6(11)
C15 C20 C21 C22 -139.9(8)
C19 C20 C21 C23 -83.8(10)
C15 C20 C21 C23 96.7(9)
C17 C16 C24 C26 -60.3(13)
C15 C16 C24 C26 118.1(10)
C17 C16 C24 C25 61.8(12)
C15 C16 C24 C25 -119.8(10)
